data_7153646
loop_
_publ_author_name
'Li, Yuewen'
'Ding, Qiuping'
'Qiu, Guanyinsheng'
'Wu, Jie'

_publ_section_title
;
 Synthesis of benzosultams via an intramolecular sp2 C-H bond amination
 reaction of o-arylbenzenesulfonamides under metal-free conditions.
;
_journal_issue 1
_journal_name_full 'Organic &amp; biomolecular chemistry'
_journal_page_first 149
_journal_page_last 155
_journal_paper_doi 10.1039/c3ob41810c
_journal_volume 12
_journal_year 2014
_chemical_formula_sum 'C16 H16 I N O2 S'
_chemical_formula_weight 413.26
_chemical_name_systematic
; 
 ? 
;
_space_group_IT_number 14
_symmetry_cell_setting monoclinic
_symmetry_space_group_name_Hall '-P 2yn'
_symmetry_space_group_name_H-M 'P 1 21/n 1'
_atom_sites_solution_hydrogens geom
_atom_sites_solution_primary direct
_atom_sites_solution_secondary difmap
_audit_creation_method SHELXL-97
_cell_angle_alpha 90.00
_cell_angle_beta 91.153(6)
_cell_angle_gamma 90.00
_cell_formula_units_Z 4
_cell_length_a 12.460(5)
_cell_length_b 7.632(3)
_cell_length_c 17.002(6)
_cell_measurement_reflns_used 957
_cell_measurement_temperature 293(2)
_cell_measurement_theta_max 26.006
_cell_measurement_theta_min 2.396
_cell_volume 1616.5(11)
_computing_cell_refinement 'Bruker SMART'
_computing_data_collection 'Bruker SMART'
_computing_data_reduction 'Bruker SHELXTL'
_computing_molecular_graphics 'Bruker SHELXTL'
_computing_publication_material 'Bruker SHELXTL'
_computing_structure_refinement 'SHELXL-97 (Sheldrick, 1997)'
_computing_structure_solution 'SHELXS-97 (Sheldrick, 1990)'
_diffrn_ambient_temperature 293(2)
_diffrn_measured_fraction_theta_full 0.998
_diffrn_measured_fraction_theta_max 0.998
_diffrn_measurement_device_type 'CCD area detector'
_diffrn_measurement_method 'phi and omega scans'
_diffrn_radiation_monochromator graphite
_diffrn_radiation_source 'fine-focus sealed tube'
_diffrn_radiation_type MoK\a
_diffrn_radiation_wavelength 0.71073
_diffrn_reflns_av_R_equivalents 0.0413
_diffrn_reflns_av_sigmaI/netI 0.0371
_diffrn_reflns_limit_h_max 15
_diffrn_reflns_limit_h_min -5
_diffrn_reflns_limit_k_max 9
_diffrn_reflns_limit_k_min -9
_diffrn_reflns_limit_l_max 20
_diffrn_reflns_limit_l_min -20
_diffrn_reflns_number 6934
_diffrn_reflns_theta_full 26.00
_diffrn_reflns_theta_max 26.00
_diffrn_reflns_theta_min 2.01
_diffrn_standards_decay_% 5.70
_exptl_absorpt_coefficient_mu 2.114
_exptl_absorpt_correction_T_max 0.6772
_exptl_absorpt_correction_T_min 0.4497
_exptl_absorpt_correction_type multi-scan
_exptl_absorpt_process_details sadabs
_exptl_crystal_colour colorless
_exptl_crystal_density_diffrn 1.698
_exptl_crystal_density_method 'not measured'
_exptl_crystal_description prism
_exptl_crystal_F_000 816
_exptl_crystal_size_max 0.45
_exptl_crystal_size_mid 0.26
_exptl_crystal_size_min 0.20
_refine_diff_density_max 0.890
_refine_diff_density_min -1.040
_refine_diff_density_rms 0.111
_refine_ls_extinction_coef 0.0155(17)
_refine_ls_extinction_expression Fc^*^=kFc[1+0.001xFc^2^\l^3^/sin(2\q)]^-1/4^
_refine_ls_extinction_method SHELXL
_refine_ls_goodness_of_fit_ref 1.053
_refine_ls_hydrogen_treatment constr
_refine_ls_matrix_type full
_refine_ls_number_parameters 194
_refine_ls_number_reflns 3166
_refine_ls_number_restraints 26
_refine_ls_restrained_S_all 1.065
_refine_ls_R_factor_all 0.0804
_refine_ls_R_factor_gt 0.0540
_refine_ls_shift/su_max 0.002
_refine_ls_shift/su_mean 0.000
_refine_ls_structure_factor_coef Fsqd
_refine_ls_weighting_details 'calc w=1/[\s^2^(Fo^2^)+(0.0934P)^2^+0.5778P] where P=(Fo^2^+2Fc^2^)/3'
_refine_ls_weighting_scheme calc
_refine_ls_wR_factor_gt 0.1569
_refine_ls_wR_factor_ref 0.1747
_reflns_number_gt 1945
_reflns_number_total 3166
_reflns_threshold_expression >2sigma(I)
_cod_data_source_file c3ob41810c.txt
_cod_data_source_block a30403a
_cod_depositor_comments
;
The following automatic conversions were performed:

'_symmetry_cell_setting' value 'Monoclinic' changed to 'monoclinic'
according to
/usr/data/users/saulius/automatic-downloads/current/RSC/lib/dictionaries/cif_core.dic
dictionary named 'cif_core.dic' version 2.4.2 from 2011-04-26.

Automatic conversion script
Id: cif_fix_values 2281 2013-09-26 08:29:07Z andrius 
;
_cod_original_cell_volume 1616.3(11)
_cod_original_sg_symbol_H-M P2(1)/n
_cod_database_code 7153646

loop_
_symmetry_equiv_pos_as_xyz
'x, y, z'
'-x+1/2, y+1/2, -z+1/2'
'-x, -y, -z'
'x-1/2, -y-1/2, z-1/2'

loop_
_atom_site_label
_atom_site_type_symbol
_atom_site_fract_x
_atom_site_fract_y
_atom_site_fract_z
_atom_site_U_iso_or_equiv
_atom_site_adp_type
_atom_site_occupancy
_atom_site_symmetry_multiplicity
_atom_site_calc_flag
_atom_site_refinement_flags
I1 I -0.07275(4) 1.00659(6) 0.11183(3) 0.0988(3) Uani 1 1 d .
S1 S 0.24176(15) 1.0838(3) 0.45842(8) 0.0902(6) Uani 1 1 d U
N1 N 0.1450(5) 0.9391(8) 0.4445(3) 0.0923(16) Uani 1 1 d DU
O1 O 0.2933(5) 1.0477(8) 0.5318(3) 0.1233(19) Uani 1 1 d .
O2 O 0.1933(4) 1.2534(7) 0.4455(3) 0.1112(16) Uani 1 1 d .
C1 C 0.3267(5) 1.0384(7) 0.3812(3) 0.0719(15) Uani 1 1 d .
C2 C 0.4380(5) 1.0457(8) 0.3898(5) 0.087(2) Uani 1 1 d .
H2 H 0.4693 1.0760 0.4380 0.105 Uiso 1 1 calc R
C3 C 0.5000(6) 1.0088(8) 0.3285(5) 0.088(2) Uani 1 1 d .
H3 H 0.5742 1.0159 0.3347 0.106 Uiso 1 1 calc R
C4 C 0.4570(5) 0.9609(7) 0.2564(4) 0.0785(17) Uani 1 1 d .
C5 C 0.3460(5) 0.9521(7) 0.2478(4) 0.0691(15) Uani 1 1 d .
H5 H 0.3162 0.9185 0.1996 0.083 Uiso 1 1 calc R
C6 C 0.2776(4) 0.9926(6) 0.3098(3) 0.0607(13) Uani 1 1 d .
C7 C 0.1602(4) 0.9753(5) 0.3021(3) 0.0586(12) Uani 1 1 d .
C8 C 0.1077(4) 0.9909(6) 0.2297(3) 0.0607(12) Uani 1 1 d .
H8 H 0.1465 1.0192 0.1853 0.073 Uiso 1 1 calc R
C9 C -0.0018(5) 0.9645(6) 0.2231(3) 0.0656(14) Uani 1 1 d .
C10 C -0.0624(4) 0.9201(8) 0.2868(3) 0.0698(14) Uani 1 1 d .
C11 C -0.0102(5) 0.9127(8) 0.3594(3) 0.0754(14) Uani 1 1 d .
H11 H -0.0498 0.8870 0.4037 0.090 Uiso 1 1 calc R
C12 C 0.0985(5) 0.9421(7) 0.3679(3) 0.0669(13) Uani 1 1 d .
C13 C 0.5271(6) 0.9133(10) 0.1888(5) 0.105(2) Uani 1 1 d .
H13A H 0.5491 1.0181 0.1623 0.158 Uiso 1 1 calc R
H13B H 0.4878 0.8398 0.1527 0.158 Uiso 1 1 calc R
H13C H 0.5894 0.8518 0.2083 0.158 Uiso 1 1 calc R
C14 C -0.1824(4) 0.8874(11) 0.2818(4) 0.101(2) Uani 1 1 d .
H14A H -0.2188 0.9946 0.2686 0.151 Uiso 1 1 calc R
H14B H -0.2066 0.8457 0.3317 0.151 Uiso 1 1 calc R
H14C H -0.1976 0.8012 0.2421 0.151 Uiso 1 1 calc R
C15 C 0.1295(8) 0.7973(13) 0.4992(5) 0.163(4) Uani 1 1 d DU
H15A H 0.0555 0.7577 0.4996 0.196 Uiso 1 1 calc R
H15B H 0.1534 0.8272 0.5521 0.196 Uiso 1 1 calc R
C16 C 0.2002(8) 0.6703(14) 0.4621(5) 0.150(4) Uani 1 1 d DU
H16A H 0.1815 0.6605 0.4073 0.225 Uiso 1 1 calc R
H16B H 0.1924 0.5582 0.4870 0.225 Uiso 1 1 calc R
H16C H 0.2733 0.7088 0.4678 0.225 Uiso 1 1 calc R

loop_
_atom_site_aniso_label
_atom_site_aniso_U_11
_atom_site_aniso_U_22
_atom_site_aniso_U_33
_atom_site_aniso_U_23
_atom_site_aniso_U_13
_atom_site_aniso_U_12
I1 0.0994(5) 0.1126(5) 0.0822(4) -0.0023(2) -0.0496(3) 0.0098(2)
S1 0.1029(13) 0.1071(13) 0.0594(8) 0.0017(8) -0.0289(8) -0.0229(11)
N1 0.108(4) 0.112(4) 0.056(3) 0.029(3) -0.028(3) -0.033(3)
O1 0.133(4) 0.168(5) 0.067(3) 0.004(3) -0.047(3) -0.030(4)
O2 0.137(4) 0.103(3) 0.092(3) -0.017(3) -0.019(3) -0.003(3)
C1 0.079(4) 0.071(3) 0.065(3) 0.013(2) -0.031(3) -0.012(3)
C2 0.078(4) 0.085(4) 0.097(5) 0.022(3) -0.046(4) -0.022(3)
C3 0.060(3) 0.096(5) 0.108(6) 0.021(4) -0.029(4) -0.015(3)
C4 0.068(4) 0.057(3) 0.110(5) 0.012(3) -0.016(3) -0.003(3)
C5 0.065(3) 0.058(3) 0.083(4) 0.004(3) -0.023(3) -0.005(2)
C6 0.060(3) 0.060(3) 0.062(3) 0.007(2) -0.023(2) -0.005(2)
C7 0.063(3) 0.053(3) 0.059(3) 0.002(2) -0.018(2) -0.002(2)
C8 0.059(3) 0.065(3) 0.057(3) -0.002(2) -0.016(2) 0.005(2)
C9 0.069(3) 0.065(3) 0.062(3) -0.006(2) -0.027(3) 0.008(2)
C10 0.060(3) 0.066(3) 0.083(4) -0.006(3) -0.015(3) 0.001(3)
C11 0.070(3) 0.084(4) 0.072(3) 0.004(3) -0.005(3) -0.009(3)
C12 0.067(3) 0.074(3) 0.060(3) 0.005(3) -0.015(3) -0.010(3)
C13 0.081(4) 0.098(5) 0.138(6) -0.011(5) 0.001(4) 0.005(4)
C14 0.057(3) 0.123(6) 0.122(5) -0.001(5) -0.022(3) -0.008(4)
C15 0.158(8) 0.198(9) 0.132(7) -0.030(7) -0.028(6) -0.014(7)
C16 0.178(9) 0.166(9) 0.104(6) -0.004(6) -0.049(6) -0.004(8)

loop_
_atom_type_symbol
_atom_type_description
_atom_type_scat_dispersion_real
_atom_type_scat_dispersion_imag
_atom_type_scat_source
C C 0.0033 0.0016 'International Tables Vol C Tables 4.2.6.8 and 6.1.1.4'
H H 0.0000 0.0000 'International Tables Vol C Tables 4.2.6.8 and 6.1.1.4'
N N 0.0061 0.0033 'International Tables Vol C Tables 4.2.6.8 and 6.1.1.4'
O O 0.0106 0.0060 'International Tables Vol C Tables 4.2.6.8 and 6.1.1.4'
S S 0.1246 0.1234 'International Tables Vol C Tables 4.2.6.8 and 6.1.1.4'
I I -0.4742 1.8119 'International Tables Vol C Tables 4.2.6.8 and 6.1.1.4'

loop_
_geom_angle_atom_site_label_1
_geom_angle_atom_site_label_2
_geom_angle_atom_site_label_3
_geom_angle
O1 S1 O2 119.3(3)
O1 S1 N1 108.2(3)
O2 S1 N1 106.0(3)
O1 S1 C1 110.8(4)
O2 S1 C1 108.8(3)
N1 S1 C1 102.3(3)
C12 N1 C15 123.2(6)
C12 N1 S1 113.9(4)
C15 N1 S1 121.2(5)
C6 C1 C2 121.4(6)
C6 C1 S1 116.4(5)
C2 C1 S1 122.2(5)
C3 C2 C1 119.9(6)
C2 C3 C4 121.9(6)
C3 C4 C5 118.4(7)
C3 C4 C13 121.5(6)
C5 C4 C13 120.1(6)
C4 C5 C6 121.9(6)
C1 C6 C5 116.6(5)
C1 C6 C7 121.3(5)
C5 C6 C7 122.0(5)
C8 C7 C12 118.0(5)
C8 C7 C6 121.5(5)
C12 C7 C6 120.5(5)
C9 C8 C7 120.5(5)
C10 C9 C8 121.9(5)
C10 C9 I1 121.4(4)
C8 C9 I1 116.7(4)
C9 C10 C11 117.2(5)
C9 C10 C14 123.5(5)
C11 C10 C14 119.2(6)
C12 C11 C10 122.0(5)
C11 C12 C7 120.2(5)
C11 C12 N1 118.5(5)
C7 C12 N1 121.3(5)
N1 C15 C16 97.5(8)

loop_
_geom_bond_atom_site_label_1
_geom_bond_atom_site_label_2
_geom_bond_distance
I1 C9 2.096(5)
S1 O1 1.418(5)
S1 O2 1.443(6)
S1 N1 1.649(6)
S1 C1 1.738(7)
N1 C12 1.415(7)
N1 C15 1.442(8)
C1 C6 1.392(7)
C1 C2 1.393(9)
C2 C3 1.339(11)
C3 C4 1.377(11)
C4 C5 1.389(8)
C4 C13 1.503(10)
C5 C6 1.404(9)
C6 C7 1.472(7)
C7 C8 1.387(7)
C7 C12 1.394(8)
C8 C9 1.382(8)
C9 C10 1.375(8)
C10 C11 1.384(7)
C10 C14 1.516(7)
C11 C12 1.378(8)
C15 C16 1.461(8)

loop_
_geom_torsion_atom_site_label_1
_geom_torsion_atom_site_label_2
_geom_torsion_atom_site_label_3
_geom_torsion_atom_site_label_4
_geom_torsion
O1 S1 N1 C12 -170.2(5)
O2 S1 N1 C12 60.8(6)
C1 S1 N1 C12 -53.2(6)
O1 S1 N1 C15 -4.6(8)
O2 S1 N1 C15 -133.7(7)
C1 S1 N1 C15 112.4(7)
O1 S1 C1 C6 152.5(4)
O2 S1 C1 C6 -74.5(5)
N1 S1 C1 C6 37.4(5)
O1 S1 C1 C2 -27.0(6)
O2 S1 C1 C2 106.0(5)
N1 S1 C1 C2 -142.1(5)
C6 C1 C2 C3 0.3(9)
S1 C1 C2 C3 179.7(5)
C1 C2 C3 C4 -1.0(9)
C2 C3 C4 C5 0.4(9)
C2 C3 C4 C13 -177.7(6)
C3 C4 C5 C6 0.8(8)
C13 C4 C5 C6 179.0(5)
C2 C1 C6 C5 0.8(7)
S1 C1 C6 C5 -178.6(4)
C2 C1 C6 C7 176.5(5)
S1 C1 C6 C7 -3.0(6)
C4 C5 C6 C1 -1.4(7)
C4 C5 C6 C7 -177.0(5)
C1 C6 C7 C8 157.1(5)
C5 C6 C7 C8 -27.4(7)
C1 C6 C7 C12 -23.1(7)
C5 C6 C7 C12 152.4(5)
C12 C7 C8 C9 -3.4(7)
C6 C7 C8 C9 176.4(4)
C7 C8 C9 C10 -0.9(7)
C7 C8 C9 I1 176.5(3)
C8 C9 C10 C11 3.7(8)
I1 C9 C10 C11 -173.5(4)
C8 C9 C10 C14 -179.1(6)
I1 C9 C10 C14 3.7(8)
C9 C10 C11 C12 -2.3(9)
C14 C10 C11 C12 -179.6(6)
C10 C11 C12 C7 -2.0(10)
C10 C11 C12 N1 177.4(6)
C8 C7 C12 C11 4.8(8)
C6 C7 C12 C11 -175.0(5)
C8 C7 C12 N1 -174.6(5)
C6 C7 C12 N1 5.6(8)
C15 N1 C12 C11 51.3(11)
S1 N1 C12 C11 -143.5(5)
C15 N1 C12 C7 -129.3(8)
S1 N1 C12 C7 36.0(8)
C12 N1 C15 C16 74.7(9)
S1 N1 C15 C16 -89.5(8)
